data_2219446
loop_
_publ_author_name
'Houston, Todd A.'
'Quader, Sabina'
'Boyd, Sue E.'
'Jenkins, Ian D.'
'Healy, Peter C.'

_publ_section_title
;
 3\a-Azido-5-cholestene
;
_journal_coeditor_code TK2292
_journal_issue 9
_journal_name_full 'Acta Crystallographica Section E'
_journal_page_first o1738
_journal_paper_doi 10.1107/S1600536808025294
_journal_volume 64
_journal_year 2008
_chemical_formula_iupac 'C27 H45 N3'
_chemical_formula_moiety 'C27 H45 N3'
_chemical_formula_sum 'C27 H45 N3'
_chemical_formula_weight 411.66
_chemical_name_systematic
;
3\a-azido-5-cholestene
;
_space_group_IT_number 4
_symmetry_cell_setting monoclinic
_symmetry_space_group_name_Hall 'P 2yb'
_symmetry_space_group_name_H-M 'P 1 21 1'
_atom_sites_solution_hydrogens geom
_atom_sites_solution_primary direct
_atom_sites_solution_secondary difmap
_cell_angle_alpha 90
_cell_angle_beta 94.205(2)
_cell_angle_gamma 90
_cell_formula_units_Z 2
_cell_length_a 13.3763(3)
_cell_length_b 6.22880(10)
_cell_length_c 15.0495(4)
_cell_measurement_reflns_used 6446
_cell_measurement_temperature 223
_cell_measurement_theta_max 28.8
_cell_measurement_theta_min 3.0
_cell_volume 1250.52(5)
_computing_cell_refinement 'CrysAlis RED (Oxford Diffraction, 2007)'
_computing_data_collection 'CrysAlis CCD (Oxford Diffraction, 2007)'
_computing_data_reduction 'CrysAlis RED (Oxford Diffraction, 2007)'
_computing_molecular_graphics 'ORTEP-3 for Windows (Farrugia, 1997)'
_computing_publication_material 'PLATON (Spek, 2003)'
_computing_structure_refinement 'SHELXL97 (Sheldrick, 2008)'
_computing_structure_solution 'SIR97 (Altomare <i>et al.</i>,  1999)'
_diffrn_ambient_temperature 223
_diffrn_detector_area_resol_mean 16.0774
_diffrn_measured_fraction_theta_full 0.991
_diffrn_measured_fraction_theta_max 0.991
_diffrn_measurement_device_type 'Oxford-Diffraction GEMINI Ultra'
_diffrn_measurement_method '\w and \f'
_diffrn_radiation_monochromator graphite
_diffrn_radiation_source 'Enhance (Mo) X-ray Source'
_diffrn_radiation_type MoK\a
_diffrn_radiation_wavelength 0.71070
_diffrn_reflns_av_R_equivalents 0.027
_diffrn_reflns_av_sigmaI/netI 0.032
_diffrn_reflns_limit_h_max 15
_diffrn_reflns_limit_h_min 0
_diffrn_reflns_limit_k_max 7
_diffrn_reflns_limit_k_min -7
_diffrn_reflns_limit_l_max 17
_diffrn_reflns_limit_l_min -17
_diffrn_reflns_number 10298
_diffrn_reflns_reduction_process
;
;
_diffrn_reflns_theta_full 25.1
_diffrn_reflns_theta_max 25.1
_diffrn_reflns_theta_min 3.0
_diffrn_standards_decay_% 0
_diffrn_standards_number 0
_exptl_absorpt_coefficient_mu 0.064
_exptl_absorpt_correction_type none
_exptl_crystal_colour colourless
_exptl_crystal_density_diffrn 1.093
_exptl_crystal_density_method 'not measured'
_exptl_crystal_description block
_exptl_crystal_F_000 456
_exptl_crystal_size_max 0.44
_exptl_crystal_size_mid 0.39
_exptl_crystal_size_min 0.28
_refine_diff_density_max 0.195
_refine_diff_density_min -0.196
_refine_ls_extinction_method none
_refine_ls_goodness_of_fit_ref 0.985
_refine_ls_hydrogen_treatment constr
_refine_ls_matrix_type full
_refine_ls_number_parameters 280
_refine_ls_number_reflns 2428
_refine_ls_number_restraints 1
_refine_ls_restrained_S_all 0.985
_refine_ls_R_factor_all 0.0543
_refine_ls_R_factor_gt 0.0442
_refine_ls_shift/su_max 0.019
_refine_ls_shift/su_mean 0.002
_refine_ls_structure_factor_coef Fsqd
_refine_ls_weighting_details 'calc w=1/[\s^2^(Fo^2^)+(0.0932P)^2^] where P=(Fo^2^+2Fc^2^)/3'
_refine_ls_weighting_scheme calc
_refine_ls_wR_factor_gt 0.1201
_refine_ls_wR_factor_ref 0.1248
_reflns_number_gt 1883
_reflns_number_total 2428
_reflns_threshold_expression I>2\s(I)
_cod_data_source_file tk2292.cif
_cod_data_source_block I
_cod_depositor_comments
;
The following automatic conversions were performed:
'_symmetry_cell_setting' value 'Monoclinic' changed to 'monoclinic'
according to '/home/saulius/struct/CIF-dictionaries/cif_core.dic'
dictionary named 'cif_core.dic' version 2.4.1 from 2010-06-29.

Automatic conversion script
Id: cif_fix_enum 1527 2010-12-29 10:47:43Z saulius 

The following automatic conversions were performed:

'_symmetry_cell_setting' value 'Monoclinic' changed to 'monoclinic'
according to /home/saulius/struct/CIF-dictionaries/cif_core.dic
dictionary named 'cif_core.dic' version 2.4.1 from 2010-06-29.

Automatic conversion script
Id: cif_fix_values 1715 2011-07-08 13:25:40Z adriana 
;
_cod_original_sg_symbol_H-M 'P 21'
_cod_database_code 2219446
_cod_database_fobs_code 2219446

loop_
_symmetry_equiv_pos_as_xyz
x,y,z
-x,1/2+y,-z

loop_
_atom_site_aniso_label
_atom_site_aniso_U_11
_atom_site_aniso_U_22
_atom_site_aniso_U_33
_atom_site_aniso_U_12
_atom_site_aniso_U_13
_atom_site_aniso_U_23
N31 0.0661(17) 0.0602(19) 0.0640(19) 0.0036(18) -0.0020(15) -0.0113(16)
N32 0.079(2) 0.058(2) 0.068(2) 0.009(2) -0.0227(17) 0.0007(16)
N33 0.106(3) 0.067(2) 0.187(5) -0.016(3) -0.062(3) 0.006(3)
C1 0.0395(14) 0.063(2) 0.0391(15) -0.0020(15) 0.0051(12) 0.0025(15)
C2 0.0502(17) 0.069(2) 0.0391(15) 0.0002(18) 0.0008(13) 0.0010(17)
C3 0.0527(18) 0.059(2) 0.0399(16) 0.0085(17) -0.0079(14) 0.0024(16)
C4 0.0409(14) 0.0579(19) 0.0457(16) 0.0007(15) -0.0040(13) -0.0040(16)
C5 0.0351(13) 0.0414(16) 0.0406(15) 0.0036(14) 0.0033(11) -0.0027(14)
C6 0.0377(14) 0.0528(18) 0.0432(15) -0.0075(15) 0.0008(12) -0.0061(15)
C7 0.0391(14) 0.0449(17) 0.0427(15) -0.0069(14) 0.0042(12) -0.0001(15)
C8 0.0344(13) 0.0327(13) 0.0341(13) -0.0012(12) 0.0016(11) -0.0005(12)
C9 0.0334(13) 0.0375(16) 0.0343(13) 0.0013(12) 0.0041(11) -0.0041(12)
C10 0.0375(14) 0.0416(16) 0.0328(14) -0.0005(13) 0.0046(12) -0.0009(13)
C11 0.0432(15) 0.0564(19) 0.0349(15) -0.0091(15) 0.0042(12) 0.0051(14)
C12 0.0348(13) 0.0584(18) 0.0397(15) -0.0070(15) 0.0028(12) 0.0005(15)
C13 0.0370(13) 0.0366(15) 0.0332(13) -0.0031(13) 0.0012(11) 0.0009(12)
C14 0.0373(13) 0.0277(14) 0.0360(13) 0.0022(12) 0.0050(11) 0.0002(11)
C15 0.0455(15) 0.0436(16) 0.0414(15) -0.0044(15) 0.0073(12) 0.0059(14)
C16 0.0487(15) 0.0456(17) 0.0369(15) -0.0012(15) 0.0021(12) 0.0014(14)
C17 0.0407(14) 0.0349(15) 0.0396(14) 0.0044(13) 0.0016(12) 0.0001(13)
C18 0.0542(17) 0.0362(16) 0.0476(16) -0.0009(14) -0.0035(14) -0.0020(14)
C19 0.0595(18) 0.0455(17) 0.0473(17) 0.0024(17) -0.0049(14) 0.0036(16)
C20 0.0442(15) 0.0504(17) 0.0390(15) -0.0019(15) -0.0009(12) -0.0019(15)
C21 0.0580(19) 0.089(3) 0.057(2) -0.024(2) -0.0108(16) 0.016(2)
C22 0.0465(16) 0.062(2) 0.0416(15) -0.0025(16) -0.0034(13) 0.0008(15)
C23 0.107(3) 0.078(3) 0.072(3) -0.003(3) -0.042(2) 0.004(2)
C24 0.0471(16) 0.068(2) 0.0470(17) -0.0042(17) -0.0075(14) 0.0016(16)
C25A 0.081(7) 0.086(7) 0.063(6) 0.010(7) -0.024(5) -0.005(6)
C25B 0.052(5) 0.070(5) 0.032(4) -0.002(5) -0.001(3) -0.005(4)
C26 0.129(4) 0.106(3) 0.067(3) -0.003(4) -0.051(3) 0.007(3)
C27 0.141(4) 0.121(5) 0.073(3) -0.052(4) -0.020(3) -0.008(3)

loop_
_atom_site_type_symbol
_atom_site_label
_atom_site_fract_x
_atom_site_fract_y
_atom_site_fract_z
_atom_site_U_iso_or_equiv
_atom_site_thermal_displace_type
_atom_site_occupancy
N N31 0.0644(2) 0.4907(5) -0.3662(2) 0.0638(11) Uani 1.000
N N32 -0.0062(3) 0.3729(6) -0.3817(2) 0.0697(12) Uani 1.000
N N33 -0.0652(3) 0.2474(7) -0.3963(4) 0.124(2) Uani 1.000
C C1 0.2026(2) 0.7988(5) -0.26902(18) 0.0471(10) Uani 1.000
C C2 0.1368(2) 0.8453(6) -0.35372(19) 0.0529(10) Uani 1.000
C C3 0.0392(2) 0.7231(6) -0.3553(2) 0.0511(10) Uani 1.000
C C4 -0.0146(2) 0.7594(6) -0.2716(2) 0.0485(10) Uani 1.000
C C5 0.0524(2) 0.7326(5) -0.18621(18) 0.0390(8) Uani 1.000
C C6 0.0231(2) 0.6140(6) -0.12045(19) 0.0447(9) Uani 1.000
C C7 0.08021(19) 0.5861(5) -0.03207(18) 0.0422(9) Uani 1.000
C C8 0.16458(19) 0.7473(4) -0.01577(17) 0.0338(8) Uani 1.000
C C9 0.22078(18) 0.7753(4) -0.10085(17) 0.0350(8) Uani 1.000
C C10 0.1518(2) 0.8525(5) -0.18214(17) 0.0372(8) Uani 1.000
C C11 0.3143(2) 0.9172(5) -0.08280(18) 0.0448(9) Uani 1.000
C C12 0.38295(19) 0.8491(6) -0.00183(18) 0.0443(9) Uani 1.000
C C13 0.32634(19) 0.8317(5) 0.08311(17) 0.0357(8) Uani 1.000
C C14 0.23823(19) 0.6769(4) 0.06031(18) 0.0336(8) Uani 1.000
C C15 0.1992(2) 0.6228(5) 0.15046(18) 0.0433(9) Uani 1.000
C C16 0.2943(2) 0.6222(5) 0.21424(18) 0.0438(9) Uani 1.000
C C17 0.38102(19) 0.7131(5) 0.16239(18) 0.0385(8) Uani 1.000
C C18 0.2909(2) 1.0517(5) 0.1121(2) 0.0464(9) Uani 1.000
C C19 0.1302(2) 1.0949(6) -0.1771(2) 0.0512(10) Uani 1.000
C C20 0.4598(2) 0.8319(5) 0.22355(18) 0.0447(9) Uani 1.000
C C21 0.5409(3) 0.9376(7) 0.1724(2) 0.0687(14) Uani 1.000
C C22 0.5077(2) 0.6834(6) 0.2950(2) 0.0504(10) Uani 1.000
C C23 0.5700(3) 0.7965(8) 0.3692(3) 0.0881(17) Uani 1.000
C C24 0.6160(2) 0.6573(6) 0.4412(2) 0.0546(10) Uani 1.000
C C25A 0.6989(9) 0.746(2) 0.5021(7) 0.078(4) Uani 0.500
C C25B 0.6538(6) 0.7565(18) 0.5303(5) 0.052(3) Uani 0.500
C C26 0.7182(4) 0.6018(10) 0.5855(3) 0.1035(19) Uani 1.000
C C27 0.7052(5) 0.9659(11) 0.5206(3) 0.113(2) Uani 1.000
H H1A 0.21890 0.64970 -0.26840 0.0570 Uiso 1.000
H H1B 0.26210 0.88060 -0.27010 0.0570 Uiso 1.000
H H2A 0.12310 0.99450 -0.35680 0.0640 Uiso 1.000
H H2B 0.17200 0.80390 -0.40390 0.0640 Uiso 1.000
H H3 -0.00290 0.76810 -0.40540 0.0610 Uiso 1.000
H H4A -0.04100 0.90040 -0.27320 0.0580 Uiso 1.000
H H4B -0.06800 0.65840 -0.27090 0.0580 Uiso 1.000
H H6 -0.03910 0.53940 -0.12970 0.0530 Uiso 1.000
H H7A 0.10770 0.44550 -0.02920 0.0500 Uiso 1.000
H H7B 0.03490 0.60240 0.01340 0.0500 Uiso 1.000
H H8 0.13670 0.88140 -0.00080 0.0410 Uiso 1.000
H H9 0.24440 0.63670 -0.11570 0.0420 Uiso 1.000
H H11A 0.29270 1.05990 -0.07360 0.0540 Uiso 1.000
H H11B 0.35200 0.91200 -0.13390 0.0540 Uiso 1.000
H H12A 0.41150 0.71340 -0.01370 0.0530 Uiso 1.000
H H12B 0.43470 0.95260 0.00770 0.0530 Uiso 1.000
H H14 0.26750 0.54780 0.04050 0.0400 Uiso 1.000
H H15A 0.16750 0.48620 0.14910 0.0520 Uiso 1.000
H H15B 0.15320 0.72890 0.16750 0.0520 Uiso 1.000
H H16A 0.30940 0.47920 0.23310 0.0530 Uiso 1.000
H H16B 0.28460 0.70910 0.26450 0.0530 Uiso 1.000
H H17 0.41400 0.59300 0.13840 0.0460 Uiso 1.000
H H18A 0.34760 1.13990 0.12730 0.0560 Uiso 1.000
H H18B 0.25080 1.11550 0.06480 0.0560 Uiso 1.000
H H18C 0.25290 1.03570 0.16260 0.0560 Uiso 1.000
H H19A 0.07130 1.12730 -0.21380 0.0610 Uiso 1.000
H H19B 0.18520 1.17230 -0.19740 0.0610 Uiso 1.000
H H19C 0.12080 1.13310 -0.11730 0.0610 Uiso 1.000
H H20 0.42610 0.94200 0.25290 0.0540 Uiso 1.000
H H21A 0.52340 1.08250 0.16040 0.0830 Uiso 1.000
H H21B 0.54670 0.86300 0.11780 0.0830 Uiso 1.000
H H21C 0.60310 0.93140 0.20700 0.0830 Uiso 1.000
H H22A 0.54990 0.58520 0.26700 0.0610 Uiso 1.000
H H22B 0.45570 0.60650 0.32070 0.0610 Uiso 1.000
H H23A 0.52790 0.89640 0.39580 0.1060 Uiso 1.000
H H23B 0.62260 0.87000 0.34320 0.1060 Uiso 1.000
H H24A 0.67160 0.58730 0.41790 0.0660 Uiso 1.000
H H24B 0.56710 0.55250 0.45380 0.0660 Uiso 1.000
H H25A 0.75650 0.72340 0.46960 0.0950 Uiso 0.500
H H25B 0.59740 0.78220 0.56240 0.0560 Uiso 0.500
H H26A 0.78450 0.61280 0.56720 0.1210 Uiso 1.000
H H26B 0.72010 0.63670 0.64560 0.1210 Uiso 1.000
H H26C 0.69710 0.45970 0.57450 0.1210 Uiso 1.000
H H27A 0.66620 1.05800 0.48200 0.1360 Uiso 1.000
H H27B 0.76900 0.94260 0.49580 0.1360 Uiso 1.000
H H27C 0.71770 1.03240 0.57720 0.1360 Uiso 1.000

loop_
_atom_type_symbol
_atom_type_description
_atom_type_scat_dispersion_real
_atom_type_scat_dispersion_imag
_atom_type_scat_source
N N 0.0061 0.0033 'International Tables Vol C Tables 4.2.6.8 and 6.1.1.4'
H H 0.0000 0.0000 'International Tables Vol C Tables 4.2.6.8 and 6.1.1.4'
C C 0.0033 0.0016 'International Tables Vol C Tables 4.2.6.8 and 6.1.1.4'

loop_
_geom_angle_atom_site_label_1
_geom_angle_atom_site_label_2
_geom_angle_atom_site_label_3
_geom_angle
_geom_angle_publ_flag
N32 N31 C3 115.5(3) no
N31 N32 N33 173.2(5) no
C2 C1 C10 113.7(2) no
C1 C2 C3 111.3(3) no
N31 C3 C2 106.7(2) no
N31 C3 C4 111.1(3) no
C2 C3 C4 112.0(3) no
C3 C4 C5 113.6(2) no
C4 C5 C6 120.5(3) no
C4 C5 C10 116.0(2) no
C6 C5 C10 123.5(2) no
C5 C6 C7 125.0(3) no
C6 C7 C8 113.1(2) no
C7 C8 C9 110.1(2) no
C7 C8 C14 111.4(2) no
C9 C8 C14 109.3(2) no
C8 C9 C10 113.0(2) no
C8 C9 C11 111.0(2) no
C10 C9 C11 112.9(2) no
C1 C10 C5 107.2(2) no
C1 C10 C9 109.0(2) no
C1 C10 C19 110.4(2) no
C5 C10 C9 110.3(2) no
C5 C10 C19 108.5(2) no
C9 C10 C19 111.6(2) no
C9 C11 C12 114.4(2) no
C11 C12 C13 112.2(2) no
C12 C13 C14 105.9(2) no
C12 C13 C17 116.3(2) no
C12 C13 C18 110.9(3) no
C14 C13 C17 100.6(2) no
C14 C13 C18 112.2(2) no
C17 C13 C18 110.4(2) no
C8 C14 C13 115.5(2) no
C8 C14 C15 119.2(2) no
C13 C14 C15 104.2(2) no
C14 C15 C16 103.6(2) no
C15 C16 C17 107.5(2) no
C13 C17 C16 103.6(2) no
C13 C17 C20 119.9(3) no
C16 C17 C20 112.3(2) no
C17 C20 C21 112.8(2) no
C17 C20 C22 111.4(3) no
C21 C20 C22 109.9(2) no
C20 C22 C23 114.7(3) no
C22 C23 C24 116.2(4) no
C23 C24 C25A 118.8(5) no
C23 C24 C25B 119.8(5) no
C25A C24 C25B 29.3(5) no
C24 C25A C25B 78.0(11) no
C24 C25A C26 110.8(8) no
C24 C25A C27 121.1(9) no
C25B C25A C26 72.0(11) no
C25B C25A C27 81.1(13) no
C26 C25A C27 113.7(8) no
C24 C25B C25A 72.7(10) no
C24 C25B C26 111.4(7) no
C24 C25B C27 113.2(6) no
C25A C25B C26 79.0(11) no
C25A C25B C27 68.4(12) no
C26 C25B C27 111.5(6) no
C25A C26 C25B 29.0(5) no
C25A C27 C25B 30.6(6) no
C2 C1 H1A 108.00 no
C2 C1 H1B 109.00 no
C10 C1 H1A 108.00 no
C10 C1 H1B 109.00 no
H1A C1 H1B 109.00 no
C1 C2 H2A 109.00 no
C1 C2 H2B 109.00 no
C3 C2 H2A 109.00 no
C3 C2 H2B 109.00 no
H2A C2 H2B 109.00 no
N31 C3 H3 109.00 no
C2 C3 H3 109.00 no
C4 C3 H3 109.00 no
C3 C4 H4A 108.00 no
C3 C4 H4B 108.00 no
C5 C4 H4A 109.00 no
C5 C4 H4B 108.00 no
H4A C4 H4B 110.00 no
C5 C6 H6 118.00 no
C7 C6 H6 117.00 no
C6 C7 H7A 109.00 no
C6 C7 H7B 108.00 no
C8 C7 H7A 109.00 no
C8 C7 H7B 109.00 no
H7A C7 H7B 109.00 no
C7 C8 H8 109.00 no
C9 C8 H8 109.00 no
C14 C8 H8 109.00 no
C8 C9 H9 106.00 no
C10 C9 H9 107.00 no
C11 C9 H9 106.00 no
C9 C11 H11A 108.00 no
C9 C11 H11B 108.00 no
C12 C11 H11A 108.00 no
C12 C11 H11B 108.00 no
H11A C11 H11B 110.00 no
C11 C12 H12A 109.00 no
C11 C12 H12B 109.00 no
C13 C12 H12A 109.00 no
C13 C12 H12B 109.00 no
H12A C12 H12B 110.00 no
C8 C14 H14 105.00 no
C13 C14 H14 106.00 no
C15 C14 H14 105.00 no
C14 C15 H15A 111.00 no
C14 C15 H15B 111.00 no
C16 C15 H15A 111.00 no
C16 C15 H15B 111.00 no
H15A C15 H15B 109.00 no
C15 C16 H16A 110.00 no
C15 C16 H16B 110.00 no
C17 C16 H16A 110.00 no
C17 C16 H16B 110.00 no
H16A C16 H16B 110.00 no
C13 C17 H17 107.00 no
C16 C17 H17 107.00 no
C20 C17 H17 107.00 no
C13 C18 H18A 109.00 no
C13 C18 H18B 109.00 no
C13 C18 H18C 109.00 no
H18A C18 H18B 110.00 no
H18A C18 H18C 109.00 no
H18B C18 H18C 110.00 no
C10 C19 H19A 109.00 no
C10 C19 H19B 109.00 no
C10 C19 H19C 109.00 no
H19A C19 H19B 110.00 no
H19A C19 H19C 110.00 no
H19B C19 H19C 110.00 no
C17 C20 H20 107.00 no
C21 C20 H20 108.00 no
C22 C20 H20 107.00 no
C20 C21 H21A 109.00 no
C20 C21 H21B 109.00 no
C20 C21 H21C 109.00 no
H21A C21 H21B 110.00 no
H21A C21 H21C 110.00 no
H21B C21 H21C 109.00 no
C20 C22 H22A 108.00 no
C20 C22 H22B 108.00 no
C23 C22 H22A 108.00 no
C23 C22 H22B 108.00 no
H22A C22 H22B 109.00 no
C22 C23 H23A 108.00 no
C22 C23 H23B 108.00 no
C24 C23 H23A 108.00 no
C24 C23 H23B 108.00 no
H23A C23 H23B 110.00 no
C23 C24 H24A 107.00 no
C23 C24 H24B 107.00 no
C25A C24 H24A 80.00 no
C25A C24 H24B 128.00 no
C25B C24 H24A 107.00 no
C25B C24 H24B 107.00 no
H24A C24 H24B 109.00 no
C24 C25A H25A 103.00 no
C25B C25A H25A 176.00 no
C26 C25A H25A 104.00 no
C27 C25A H25A 102.00 no
C24 C25B H25B 107.00 no
C25A C25B H25B 175.00 no
C26 C25B H25B 106.00 no
C27 C25B H25B 107.00 no
C25A C26 H26A 80.00 no
C25A C26 H26B 130.00 no
C25A C26 H26C 112.00 no
C25B C26 H26A 108.00 no
C25B C26 H26B 111.00 no
C25B C26 H26C 111.00 no
H26A C26 H26B 108.00 no
H26A C26 H26C 107.00 no
H26B C26 H26C 112.00 no
C25A C27 H27A 117.00 no
C25A C27 H27B 80.00 no
C25A C27 H27C 128.00 no
C25B C27 H27A 111.00 no
C25B C27 H27B 109.00 no
C25B C27 H27C 110.00 no
H27A C27 H27B 108.00 no
H27A C27 H27C 110.00 no
H27B C27 H27C 108.00 no

loop_
_geom_bond_atom_site_label_1
_geom_bond_atom_site_label_2
_geom_bond_distance
_geom_bond_publ_flag
N31 N32 1.205(5) no
N31 C3 1.498(5) no
N32 N33 1.121(6) no
C1 C2 1.523(4) no
C1 C10 1.554(4) no
C2 C3 1.510(4) no
C3 C4 1.513(4) no
C4 C5 1.521(4) no
C5 C6 1.317(4) no
C5 C10 1.522(4) no
C6 C7 1.495(4) no
C7 C8 1.517(4) no
C8 C9 1.542(4) no
C8 C14 1.519(4) no
C9 C10 1.554(4) no
C9 C11 1.540(4) no
C10 C19 1.540(5) no
C11 C12 1.531(4) no
C12 C13 1.537(4) no
C13 C14 1.542(4) no
C13 C17 1.542(4) no
C13 C18 1.524(4) no
C14 C15 1.527(4) no
C15 C16 1.536(4) no
C16 C17 1.552(4) no
C17 C20 1.537(4) no
C20 C21 1.525(5) no
C20 C22 1.524(4) no
C22 C23 1.517(5) no
C23 C24 1.486(6) no
C24 C25A 1.492(12) no
C24 C25B 1.528(9) no
C25A C25B 0.765(14) no
C25A C26 1.550(12) no
C25A C27 1.399(14) no
C25B C26 1.502(11) no
C25B C27 1.487(13) no
C1 H1A 0.9500 no
C1 H1B 0.9500 no
C2 H2A 0.9500 no
C2 H2B 0.9500 no
C3 H3 0.9500 no
C4 H4A 0.9500 no
C4 H4B 0.9500 no
C6 H6 0.9500 no
C7 H7A 0.9500 no
C7 H7B 0.9500 no
C8 H8 0.9500 no
C9 H9 0.9500 no
C11 H11A 0.9500 no
C11 H11B 0.9500 no
C12 H12A 0.9500 no
C12 H12B 0.9500 no
C14 H14 0.9500 no
C15 H15A 0.9500 no
C15 H15B 0.9500 no
C16 H16A 0.9500 no
C16 H16B 0.9500 no
C17 H17 0.9500 no
C18 H18A 0.9500 no
C18 H18B 0.9500 no
C18 H18C 0.9500 no
C19 H19A 0.9500 no
C19 H19B 0.9500 no
C19 H19C 0.9500 no
C20 H20 0.9500 no
C21 H21A 0.9500 no
C21 H21B 0.9500 no
C21 H21C 0.9500 no
C22 H22A 0.9500 no
C22 H22B 0.9500 no
C23 H23A 0.9500 no
C23 H23B 0.9500 no
C24 H24A 0.9500 no
C24 H24B 0.9500 no
C25A H25A 0.9500 no
C25B H25B 0.9400 no
C26 H26A 0.9500 no
C26 H26B 0.9300 no
C26 H26C 0.9400 no
C27 H27A 0.9500 no
C27 H27B 0.9700 no
C27 H27C 0.9500 no

loop_
_geom_contact_atom_site_label_1
_geom_contact_atom_site_label_2
_geom_contact_distance
_geom_contact_site_symmetry_2
_geom_contact_publ_flag
N31 H1A 2.6400 . no
N32 H2A 2.9300 1_545 no
N32 H4B 2.6100 . no
N33 H4A 2.8500 1_545 no
C12 C21 3.291(4) . no
C18 C21 3.474(5) . no
C21 C12 3.291(4) . no
C21 C18 3.474(5) . no
C1 H11B 2.8300 . no
C2 H19A 2.9300 . no
C4 H19A 2.6800 . no
C5 H8 3.0700 . no
C6 H9 2.9600 . no
C7 H15A 2.9500 . no
C8 H18B 2.8000 . no
C8 H19C 2.8800 . no
C11 H1B 2.8600 . no
C11 H19C 2.9300 . no
C11 H19B 2.8400 . no
C11 H14 3.0500 . no
C11 H18B 2.7300 . no
C12 H21B 2.7300 . no
C13 H21B 2.9600 . no
C15 H7B 2.9000 . no
C15 H18C 2.6700 . no
C15 H7A 3.0900 . no
C16 H22B 2.5900 . no
C16 H18C 2.7400 . no
C18 H11A 2.8000 . no
C18 H8 2.7800 . no
C18 H20 2.7700 . no
C18 H15B 2.8900 . no
C19 H4A 2.8800 . no
C19 H2A 2.7700 . no
C19 H8 2.9600 . no
C19 H11A 2.5900 . no
C20 H18A 2.7800 . no
C21 H12B 2.7700 . no
C21 H18A 2.9100 . no
C21 H23B 2.7500 . no
C21 H12A 3.0500 2_655 no
C22 H16A 3.0300 . no
C22 H16B 2.9900 . no
C23 H21C 2.6500 . no
C23 H27A 2.6200 . no
C27 H23A 2.9500 . no
C27 H23B 2.8800 . no
H1A N31 2.6400 . no
H1A H9 2.3000 . no
H1B C11 2.8600 . no
H1B H11B 2.3100 . no
H1B H19B 2.3900 . no
H2A N32 2.9300 1_565 no
H2A C19 2.7700 . no
H2A H19A 2.4500 . no
H4A N33 2.8500 1_565 no
H4A C19 2.8800 . no
H4A H19A 2.2000 . no
H4B N32 2.6100 . no
H4B H6 2.2600 . no
H6 H4B 2.2600 . no
H6 H15B 2.5000 2_545 no
H7A C15 3.0900 . no
H7A H14 2.4000 . no
H7A H19C 2.3700 1_545 no
H7B C15 2.9000 . no
H8 C5 3.0700 . no
H8 C18 2.7800 . no
H8 C19 2.9600 . no
H8 H18B 2.2800 . no
H8 H19C 2.3500 . no
H9 C6 2.9600 . no
H9 H1A 2.3000 . no
H9 H14 2.4100 . no
H11A C18 2.8000 . no
H11A C19 2.5900 . no
H11A H18B 2.2200 . no
H11A H19B 2.3700 . no
H11A H19C 2.3900 . no
H11B C1 2.8300 . no
H11B H1B 2.3100 . no
H12A H14 2.3800 . no
H12A H17 2.4100 . no
H12A C21 3.0500 2_645 no
H12A H21A 2.5700 2_645 no
H12B C21 2.7700 . no
H12B H18A 2.5000 . no
H12B H21B 2.2200 . no
H14 C11 3.0500 . no
H14 H7A 2.4000 . no
H14 H9 2.4100 . no
H14 H12A 2.3800 . no
H14 H17 2.3800 . no
H15A C7 2.9500 . no
H15B C18 2.8900 . no
H15B H18C 2.3300 . no
H15B H6 2.5000 2_555 no
H16A C22 3.0300 . no
H16A H22B 2.4100 . no
H16B C22 2.9900 . no
H16B H18C 2.5600 . no
H16B H20 2.4000 . no
H16B H22B 2.4700 . no
H17 H12A 2.4100 . no
H17 H14 2.3800 . no
H17 H21B 2.4800 . no
H17 H22A 2.5600 . no
H18A C20 2.7800 . no
H18A C21 2.9100 . no
H18A H12B 2.5000 . no
H18A H20 2.4300 . no
H18A H21A 2.3900 . no
H18B C8 2.8000 . no
H18B C11 2.7300 . no
H18B H8 2.2800 . no
H18B H11A 2.2200 . no
H18C C15 2.6700 . no
H18C C16 2.7400 . no
H18C H15B 2.3300 . no
H18C H16B 2.5600 . no
H19A C2 2.9300 . no
H19A C4 2.6800 . no
H19A H2A 2.4500 . no
H19A H4A 2.2000 . no
H19B C11 2.8400 . no
H19B H1B 2.3900 . no
H19B H11A 2.3700 . no
H19C C8 2.8800 . no
H19C C11 2.9300 . no
H19C H7A 2.3700 1_565 no
H19C H8 2.3500 . no
H19C H11A 2.3900 . no
H20 C18 2.7700 . no
H20 H16B 2.4000 . no
H20 H18A 2.4300 . no
H20 H23A 2.4800 . no
H21A H18A 2.3900 . no
H21A H12A 2.5700 2_655 no
H21B C12 2.7300 . no
H21B C13 2.9600 . no
H21B H12B 2.2200 . no
H21B H17 2.4800 . no
H21C C23 2.6500 . no
H21C H22A 2.4600 . no
H21C H23B 2.0800 . no
H22A H17 2.5600 . no
H22A H21C 2.4600 . no
H22B C16 2.5900 . no
H22B H16A 2.4100 . no
H22B H16B 2.4700 . no
H22B H24B 2.4300 . no
H23A C27 2.9500 . no
H23A H20 2.4800 . no
H23A H27A 2.4000 . no
H23B C21 2.7500 . no
H23B C27 2.8800 . no
H23B H21C 2.0800 . no
H23B H27A 2.4300 . no
H24A H26C 2.4900 . no
H24B H22B 2.4300 . no
H24B H26C 2.4900 . no
H26A H27B 2.3200 . no
H26C H24A 2.4900 . no
H26C H24B 2.4900 . no
H27A C23 2.6200 . no
H27A H23A 2.4000 . no
H27A H23B 2.4300 . no
H27B H26A 2.3200 . no

loop_
_geom_hbond_atom_site_label_D
_geom_hbond_atom_site_label_H
_geom_hbond_atom_site_label_A
_geom_hbond_distance_DH
_geom_hbond_distance_HA
_geom_hbond_distance_DA
_geom_hbond_angle_DHA
_geom_hbond_publ_flag
C4 H4B N32 0.95 2.61 2.929(5) 100 no

loop_
_geom_torsion_atom_site_label_1
_geom_torsion_atom_site_label_2
_geom_torsion_atom_site_label_3
_geom_torsion_atom_site_label_4
_geom_torsion
_geom_torsion_publ_flag
N32 N31 C3 C2 -169.7(3) no
N32 N31 C3 C4 67.9(4) no
C10 C1 C2 C3 -57.8(4) no
C2 C1 C10 C5 54.5(3) no
C2 C1 C10 C9 173.8(2) no
C2 C1 C10 C19 -63.4(3) no
C1 C2 C3 N31 -69.2(3) no
C1 C2 C3 C4 52.7(4) no
N31 C3 C4 C5 70.8(3) no
C2 C3 C4 C5 -48.5(4) no
C3 C4 C5 C6 -131.6(3) no
C3 C4 C5 C10 49.4(4) no
C4 C5 C6 C7 -176.6(3) no
C10 C5 C6 C7 2.4(5) no
C4 C5 C10 C1 -50.2(3) no
C4 C5 C10 C9 -168.6(2) no
C4 C5 C10 C19 69.0(3) no
C6 C5 C10 C1 130.9(3) no
C6 C5 C10 C9 12.4(4) no
C6 C5 C10 C19 -110.0(3) no
C5 C6 C7 C8 13.4(4) no
C6 C7 C8 C9 -42.4(3) no
C6 C7 C8 C14 -163.7(2) no
C7 C8 C9 C10 58.7(3) no
C7 C8 C9 C11 -173.2(2) no
C14 C8 C9 C10 -178.7(2) no
C14 C8 C9 C11 -50.7(3) no
C7 C8 C14 C13 -179.2(2) no
C7 C8 C14 C15 -53.9(3) no
C9 C8 C14 C13 59.0(3) no
C9 C8 C14 C15 -175.7(2) no
C8 C9 C10 C1 -160.0(2) no
C8 C9 C10 C5 -42.6(3) no
C8 C9 C10 C19 78.0(3) no
C11 C9 C10 C1 73.0(3) no
C11 C9 C10 C5 -169.6(2) no
C11 C9 C10 C19 -49.0(3) no
C8 C9 C11 C12 50.6(3) no
C10 C9 C11 C12 178.7(2) no
C9 C11 C12 C13 -54.1(4) no
C11 C12 C13 C14 54.9(3) no
C11 C12 C13 C17 165.7(3) no
C11 C12 C13 C18 -67.0(3) no
C12 C13 C14 C8 -60.1(3) no
C12 C13 C14 C15 167.2(2) no
C17 C13 C14 C8 178.5(2) no
C17 C13 C14 C15 45.7(2) no
C18 C13 C14 C8 61.1(3) no
C18 C13 C14 C15 -71.7(3) no
C12 C13 C17 C16 -152.4(3) no
C12 C13 C17 C20 81.5(3) no
C14 C13 C17 C16 -38.6(3) no
C14 C13 C17 C20 -164.7(2) no
C18 C13 C17 C16 80.1(3) no
C18 C13 C17 C20 -46.0(3) no
C8 C14 C15 C16 -164.8(2) no
C13 C14 C15 C16 -34.2(3) no
C14 C15 C16 C17 9.5(3) no
C15 C16 C17 C13 18.5(3) no
C15 C16 C17 C20 149.3(2) no
C13 C17 C20 C21 -53.5(4) no
C13 C17 C20 C22 -177.6(2) no
C16 C17 C20 C21 -175.3(3) no
C16 C17 C20 C22 60.6(3) no
C17 C20 C22 C23 -168.0(3) no
C21 C20 C22 C23 66.3(3) no
C20 C22 C23 C24 178.7(3) no
C22 C23 C24 C25A 163.8(6) no
C22 C23 C24 C25B -162.5(4) no
C23 C24 C25A C25B 100.3(12) no
C23 C24 C25A C26 165.6(5) no
C23 C24 C25A C27 28.6(11) no
C25B C24 C25A C26 65.3(11) no
C25B C24 C25A C27 -71.7(13) no
C23 C24 C25B C25A -96.5(12) no
C23 C24 C25B C26 -166.8(4) no
C23 C24 C25B C27 -40.2(8) no
C25A C24 C25B C26 -70.3(12) no
C25A C24 C25B C27 56.4(11) no
C24 C25A C25B C26 116.8(6) no
C24 C25A C25B C27 -124.6(6) no
C26 C25A C25B C24 -116.8(6) no
C26 C25A C25B C27 118.6(6) no
C27 C25A C25B C24 124.6(6) no
C27 C25A C25B C26 -118.6(6) no
C24 C25A C26 C25B -69.1(12) no
C27 C25A C26 C25B 71.3(12) no
C24 C25A C27 C25B 70.1(11) no
C26 C25A C27 C25B -65.8(10) no
C24 C25B C26 C25A 66.3(11) no
C27 C25B C26 C25A -61.3(11) no
C24 C25B C27 C25A -58.8(10) no
C26 C25B C27 C25A 67.8(11) no
